data_2236254
loop_
_publ_author_name
'Fun, Hoong-Kun'
'Arshad, Suhana'
'Shetty, Shobhitha'
'Kalluraya, Balakrishna'
'Babu, M.'

_publ_section_title
;
 2,3-Dibromo-3-(4-chlorophenyl)-1-(4-nitrothiophen-2-yl)propan-1-one
;
_journal_coeditor_code HB6917
_journal_issue 9
_journal_name_full 'Acta Crystallographica Section E'
_journal_page_first o2681
_journal_paper_doi 10.1107/S1600536812034551
_journal_volume 68
_journal_year 2012
_chemical_formula_iupac 'C13 H8 Br2 Cl N O3 S'
_chemical_formula_moiety 'C13 H8 Br2 Cl N O3 S'
_chemical_formula_sum 'C13 H8 Br2 Cl N O3 S'
_chemical_formula_weight 453.53
_chemical_name_systematic
;
2,3-Dibromo-3-(4-chlorophenyl)-1-(4-nitrothiophen-2-yl)propan-1-one
;
_space_group_IT_number 15
_symmetry_cell_setting monoclinic
_symmetry_space_group_name_Hall '-C 2yc'
_symmetry_space_group_name_H-M 'C 1 2/c 1'
_atom_sites_solution_hydrogens geom
_atom_sites_solution_primary direct
_atom_sites_solution_secondary difmap
_audit_creation_method SHELXL-97
_cell_angle_alpha 90.00
_cell_angle_beta 103.224(2)
_cell_angle_gamma 90.00
_cell_formula_units_Z 8
_cell_length_a 28.5425(17)
_cell_length_b 9.5470(5)
_cell_length_c 11.4047(7)
_cell_measurement_reflns_used 9951
_cell_measurement_temperature 100.0(10)
_cell_measurement_theta_max 31.38
_cell_measurement_theta_min 2.80
_cell_volume 3025.3(3)
_computing_cell_refinement 'SAINT (Bruker, 2009)'
_computing_data_collection 'APEX2 (Bruker, 2009)'
_computing_data_reduction 'SAINT (Bruker, 2009)'
_computing_molecular_graphics 'SHELXTL (Sheldrick, 2008)'
_computing_publication_material
;
SHELXTL (Sheldrick, 2008) and PLATON (Spek, 2009)
;
_computing_structure_refinement 'SHELXTL (Sheldrick, 2008)'
_computing_structure_solution 'SHELXTL (Sheldrick, 2008)'
_diffrn_ambient_temperature 100.0(10)
_diffrn_measured_fraction_theta_full 0.991
_diffrn_measured_fraction_theta_max 0.991
_diffrn_measurement_device_type 'Bruker SMART APEX DUO CCD'
_diffrn_measurement_method '\f and \w scans'
_diffrn_radiation_monochromator graphite
_diffrn_radiation_source 'fine-focus sealed tube'
_diffrn_radiation_type MoK\a
_diffrn_radiation_wavelength 0.71073
_diffrn_reflns_av_R_equivalents 0.0569
_diffrn_reflns_av_sigmaI/netI 0.0353
_diffrn_reflns_limit_h_max 41
_diffrn_reflns_limit_h_min -41
_diffrn_reflns_limit_k_max 14
_diffrn_reflns_limit_k_min -14
_diffrn_reflns_limit_l_max 16
_diffrn_reflns_limit_l_min -16
_diffrn_reflns_number 33329
_diffrn_reflns_theta_full 31.61
_diffrn_reflns_theta_max 31.61
_diffrn_reflns_theta_min 1.47
_exptl_absorpt_coefficient_mu 5.680
_exptl_absorpt_correction_T_max 0.5637
_exptl_absorpt_correction_T_min 0.2686
_exptl_absorpt_correction_type multi-scan
_exptl_absorpt_process_details '(<i>SADABS</i>; Bruker, 2009)'
_exptl_crystal_colour colourless
_exptl_crystal_density_diffrn 1.991
_exptl_crystal_density_method 'not measured'
_exptl_crystal_description block
_exptl_crystal_F_000 1760
_exptl_crystal_size_max 0.31
_exptl_crystal_size_mid 0.24
_exptl_crystal_size_min 0.11
_refine_diff_density_max 1.332
_refine_diff_density_min -0.748
_refine_ls_extinction_method none
_refine_ls_goodness_of_fit_ref 1.109
_refine_ls_hydrogen_treatment constr
_refine_ls_matrix_type full
_refine_ls_number_parameters 275
_refine_ls_number_reflns 5031
_refine_ls_number_restraints 504
_refine_ls_restrained_S_all 1.063
_refine_ls_R_factor_all 0.0522
_refine_ls_R_factor_gt 0.0411
_refine_ls_shift/su_max 0.001
_refine_ls_shift/su_mean 0.000
_refine_ls_structure_factor_coef Fsqd
_refine_ls_weighting_details 'calc w=1/[\s^2^(Fo^2^)+(0.0628P)^2^+5.4597P] where P=(Fo^2^+2Fc^2^)/3'
_refine_ls_weighting_scheme calc
_refine_ls_wR_factor_gt 0.1057
_refine_ls_wR_factor_ref 0.1121
_reflns_number_gt 4272
_reflns_number_total 5031
_reflns_threshold_expression I>2\s(I)
_cod_data_source_file hb6917.cif
_cod_data_source_block I
_cod_original_sg_symbol_H-M 'C 2/c'
_cod_database_code 2236254
_cod_database_fobs_code 2236254

loop_
_symmetry_equiv_pos_as_xyz
'x, y, z'
'-x, y, -z+1/2'
'x+1/2, y+1/2, z'
'-x+1/2, y+1/2, -z+1/2'
'-x, -y, -z'
'x, -y, z-1/2'
'-x+1/2, -y+1/2, -z'
'x+1/2, -y+1/2, z-1/2'

loop_
_atom_site_type_symbol
_atom_site_label
_atom_site_fract_x
_atom_site_fract_y
_atom_site_fract_z
_atom_site_U_iso_or_equiv
_atom_site_adp_type
_atom_site_calc_flag
_atom_site_refinement_flags
_atom_site_occupancy
_atom_site_symmetry_multiplicity
_atom_site_disorder_assembly
_atom_site_disorder_group
Br Br1 0.30443(7) 0.1934(2) 0.09470(18) 0.0220(2) Uani d PU 0.805(6) 1 A 1
Br Br2 0.45859(4) 0.04291(14) 0.08975(14) 0.0328(3) Uani d PU 0.805(6) 1 A 1
Cl Cl1 0.46000(9) 0.7011(2) 0.3575(2) 0.0325(4) Uani d PDU 0.805(6) 1 A 1
S S1 0.31346(12) -0.2888(4) -0.0725(3) 0.0278(8) Uani d PDU 0.805(6) 1 A 1
O O1 0.35091(17) -0.0087(5) -0.1008(4) 0.0250(8) Uani d PDU 0.805(6) 1 A 1
O O2 0.2644(3) -0.5160(6) 0.2173(6) 0.0280(10) Uani d PDU 0.805(6) 1 A 1
O O3 0.3097(3) -0.3704(7) 0.3399(4) 0.0359(11) Uani d PDU 0.805(6) 1 A 1
N N1 0.29043(19) -0.4130(6) 0.2375(4) 0.0219(9) Uani d PDU 0.805(6) 1 A 1
C C9 0.34861(14) -0.0298(3) 0.0020(3) 0.0196(7) Uani d PDU 0.805(6) 1 A 1
C C10 0.33008(15) -0.1624(4) 0.0378(3) 0.0186(8) Uani d PDU 0.805(6) 1 A 1
C C11 0.32325(14) -0.2035(4) 0.1496(4) 0.0191(8) Uani d PDU 0.805(6) 1 A 1
H H11B 0.3313 -0.1501 0.2217 0.023 Uiso calc PR 0.805(6) 1 A 1
C C12 0.3022(2) -0.3397(6) 0.1375(4) 0.0199(9) Uani d PDU 0.805(6) 1 A 1
C C13 0.2942(8) -0.3972(12) 0.0240(6) 0.0211(14) Uani d PDU 0.805(6) 1 A 1
H H13B 0.2797 -0.4860 0.0026 0.025 Uiso calc PR 0.805(6) 1 A 1
C C1 0.40955(16) 0.4341(4) 0.0905(4) 0.0228(9) Uani d PDU 0.805(6) 1 A 1
H H1BA 0.3958 0.4389 0.0064 0.027 Uiso calc PR 0.805(6) 1 A 1
C C2 0.4226(2) 0.5568(6) 0.1542(5) 0.0246(9) Uani d PDU 0.805(6) 1 A 1
H H2A 0.4178 0.6452 0.1149 0.029 Uiso calc PR 0.805(6) 1 A 1
C C3 0.4427(4) 0.5479(5) 0.2764(5) 0.0226(9) Uani d PDU 0.805(6) 1 A 1
C C4 0.44978(18) 0.4192(5) 0.3367(4) 0.0242(9) Uani d PDU 0.805(6) 1 A 1
H H4BA 0.4636 0.4150 0.4207 0.029 Uiso calc PR 0.805(6) 1 A 1
C C5 0.43608(16) 0.2978(4) 0.2707(4) 0.0239(7) Uani d PDU 0.805(6) 1 A 1
H H5A 0.4403 0.2095 0.3101 0.029 Uiso calc PR 0.805(6) 1 A 1
C C6 0.41604(14) 0.3040(3) 0.1464(3) 0.0202(6) Uani d PDU 0.805(6) 1 A 1
C C7 0.40208(11) 0.1763(3) 0.0704(3) 0.0195(6) Uani d PU 0.805(6) 1 A 1
H H7BA 0.3919 0.2052 -0.0159 0.023 Uiso calc PR 0.805(6) 1 A 1
C C8 0.36384(11) 0.0820(3) 0.1003(3) 0.0186(6) Uani d PU 0.805(6) 1 A 1
H H8BA 0.3754 0.0376 0.1812 0.022 Uiso calc PR 0.805(6) 1 A 1
Br Br1X 0.3073(3) 0.1867(8) 0.1063(7) 0.0159(8) Uiso d PU 0.195(6) 1 A 2
Br Br2X 0.45697(15) 0.0543(4) 0.0743(4) 0.0118(6) Uiso d PU 0.195(6) 1 A 2
Cl Cl1X 0.4684(3) 0.6876(9) 0.3684(9) 0.0225(15) Uiso d PDU 0.195(6) 1 A 2
S S1X 0.3131(3) -0.2879(11) -0.0739(10) 0.0085(17) Uiso d PDU 0.195(6) 1 A 2
O O1X 0.3601(6) -0.023(2) -0.1041(15) 0.016(3) Uiso d PDU 0.195(6) 1 A 2
O O2X 0.2680(13) -0.499(3) 0.225(3) 0.035(5) Uiso d PDU 0.195(6) 1 A 2
O O3X 0.3116(13) -0.348(3) 0.343(2) 0.041(5) Uiso d PDU 0.195(6) 1 A 2
N N1X 0.2988(10) -0.408(3) 0.2442(19) 0.023(3) Uiso d PDU 0.195(6) 1 A 2
C C9X 0.3611(6) -0.0443(15) -0.0001(15) 0.018(2) Uiso d PDU 0.195(6) 1 A 2
C C10X 0.3400(7) -0.1710(17) 0.0376(15) 0.018(3) Uiso d PDU 0.195(6) 1 A 2
C C11X 0.3338(7) -0.208(2) 0.1501(16) 0.019(3) Uiso d PDU 0.195(6) 1 A 2
H H11A 0.3440 -0.1547 0.2218 0.023 Uiso calc PR 0.195(6) 1 A 2
C C12X 0.3095(12) -0.338(3) 0.1411(19) 0.020(2) Uiso d PDU 0.195(6) 1 A 2
C C13X 0.298(3) -0.396(5) 0.028(2) 0.021(3) Uiso d PDU 0.195(6) 1 A 2
H H13A 0.2827 -0.4853 0.0091 0.026 Uiso calc PR 0.195(6) 1 A 2
C C1X 0.4024(8) 0.4497(18) 0.0976(19) 0.022(3) Uiso d PDU 0.195(6) 1 A 2
H H1A 0.3894 0.4634 0.0141 0.027 Uiso calc PR 0.195(6) 1 A 2
C C2X 0.4233(8) 0.561(2) 0.168(2) 0.025(3) Uiso d PDU 0.195(6) 1 A 2
H H2BA 0.4233 0.6515 0.1337 0.030 Uiso calc PR 0.195(6) 1 A 2
C C3X 0.4443(17) 0.539(2) 0.288(2) 0.024(3) Uiso d PDU 0.195(6) 1 A 2
C C4X 0.4420(9) 0.410(2) 0.343(2) 0.024(3) Uiso d PDU 0.195(6) 1 A 2
H H4A 0.4535 0.3983 0.4277 0.029 Uiso calc PR 0.195(6) 1 A 2
C C5X 0.4221(6) 0.2990(17) 0.2698(14) 0.022(2) Uiso d PDU 0.195(6) 1 A 2
H H5BA 0.4232 0.2075 0.3030 0.027 Uiso calc PR 0.195(6) 1 A 2
C C6X 0.4003(6) 0.3189(15) 0.1474(14) 0.023(2) Uiso d PDU 0.195(6) 1 A 2
C C7X 0.3736(5) 0.1993(13) 0.0709(13) 0.022(2) Uiso d PU 0.195(6) 1 A 2
H H7A 0.3712 0.2173 -0.0167 0.026 Uiso calc PR 0.195(6) 1 A 2
C C8X 0.3891(5) 0.0534(14) 0.1024(14) 0.024(2) Uiso d PU 0.195(6) 1 A 2
H H8A 0.3871 0.0244 0.1854 0.029 Uiso calc PR 0.195(6) 1 A 2

loop_
_atom_site_aniso_label
_atom_site_aniso_U_11
_atom_site_aniso_U_22
_atom_site_aniso_U_33
_atom_site_aniso_U_12
_atom_site_aniso_U_13
_atom_site_aniso_U_23
Br1 0.0208(4) 0.0242(4) 0.0211(5) 0.0032(2) 0.0050(3) -0.0006(3)
Br2 0.0255(2) 0.0390(4) 0.0325(6) 0.0105(2) 0.0038(3) -0.0058(3)
Cl1 0.0392(10) 0.0234(6) 0.0339(8) -0.0051(6) 0.0061(7) -0.0101(5)
S1 0.0432(11) 0.0217(7) 0.0185(7) -0.0039(3) 0.0069(4) -0.0021(3)
O1 0.030(2) 0.0236(15) 0.0216(14) 0.0009(14) 0.0072(13) 0.0021(10)
O2 0.040(2) 0.0171(17) 0.031(2) -0.0044(12) 0.0148(15) 0.0032(14)
O3 0.061(2) 0.035(2) 0.0115(13) -0.0088(19) 0.0079(12) 0.0039(12)
N1 0.027(2) 0.0211(14) 0.0198(14) 0.0022(16) 0.0091(14) 0.0028(11)
C9 0.0198(15) 0.0191(13) 0.0197(14) 0.0005(11) 0.0043(12) -0.0030(10)
C10 0.0210(18) 0.0182(13) 0.0167(14) 0.0012(12) 0.0042(13) -0.0014(10)
C11 0.0191(18) 0.0176(12) 0.0204(15) 0.0010(13) 0.0040(13) -0.0006(10)
C12 0.024(3) 0.0178(12) 0.0185(14) 0.0002(14) 0.0063(14) 0.0004(10)
C13 0.028(4) 0.0171(13) 0.0187(15) 0.0002(14) 0.0058(17) -0.0003(11)
C1 0.0227(18) 0.0226(15) 0.0231(16) 0.0032(12) 0.0048(13) -0.0021(12)
C2 0.0262(15) 0.0213(14) 0.026(2) 0.0008(10) 0.0051(14) -0.0017(13)
C3 0.0257(16) 0.0191(14) 0.0224(19) -0.0040(14) 0.0038(16) -0.0066(13)
C4 0.025(2) 0.0268(15) 0.0207(16) -0.0038(13) 0.0048(14) -0.0034(12)
C5 0.0247(17) 0.0219(13) 0.0238(16) -0.0002(13) 0.0030(14) -0.0018(11)
C6 0.0194(14) 0.0200(13) 0.0208(14) -0.0001(10) 0.0041(12) -0.0020(10)
C7 0.0209(13) 0.0196(12) 0.0182(14) 0.0017(9) 0.0052(10) -0.0009(10)
C8 0.0224(13) 0.0158(11) 0.0173(13) -0.0007(10) 0.0042(10) 0.0005(10)

loop_
_atom_type_symbol
_atom_type_description
_atom_type_scat_dispersion_real
_atom_type_scat_dispersion_imag
_atom_type_scat_source
C C 0.0033 0.0016 'International Tables Vol C Tables 4.2.6.8 and 6.1.1.4'
H H 0.0000 0.0000 'International Tables Vol C Tables 4.2.6.8 and 6.1.1.4'
N N 0.0061 0.0033 'International Tables Vol C Tables 4.2.6.8 and 6.1.1.4'
O O 0.0106 0.0060 'International Tables Vol C Tables 4.2.6.8 and 6.1.1.4'
S S 0.1246 0.1234 'International Tables Vol C Tables 4.2.6.8 and 6.1.1.4'
Cl Cl 0.1484 0.1585 'International Tables Vol C Tables 4.2.6.8 and 6.1.1.4'
Br Br -0.2901 2.4595 'International Tables Vol C Tables 4.2.6.8 and 6.1.1.4'

loop_
_geom_angle_atom_site_label_1
_geom_angle_atom_site_label_2
_geom_angle_atom_site_label_3
_geom_angle
C13 S1 C10 91.7(3)
O2 N1 O3 124.1(5)
O2 N1 C12 118.8(4)
O3 N1 C12 116.9(4)
O1 C9 C10 121.2(4)
O1 C9 C8 121.6(3)
C10 C9 C8 117.2(3)
C11 C10 C9 129.4(3)
C11 C10 S1 113.5(3)
C9 C10 S1 117.1(3)
C10 C11 C12 108.2(3)
C10 C11 H11B 125.9
C12 C11 H11B 125.9
C13 C12 C11 115.5(4)
C13 C12 N1 122.2(4)
C11 C12 N1 122.4(4)
C12 C13 S1 111.1(3)
C12 C13 H13B 124.5
S1 C13 H13B 124.5
C2 C1 C6 121.6(4)
C2 C1 H1BA 119.2
C6 C1 H1BA 119.2
C3 C2 C1 118.4(4)
C3 C2 H2A 120.8
C1 C2 H2A 120.8
C2 C3 C4 122.0(4)
C2 C3 Cl1 119.0(4)
C4 C3 Cl1 119.0(4)
C5 C4 C3 118.3(4)
C5 C4 H4BA 120.8
C3 C4 H4BA 120.8
C4 C5 C6 120.8(4)
C4 C5 H5A 119.6
C6 C5 H5A 119.6
C1 C6 C5 118.9(3)
C1 C6 C7 118.2(3)
C5 C6 C7 122.9(3)
C6 C7 C8 117.7(3)
C6 C7 Br2 110.4(2)
C8 C7 Br2 101.46(19)
C6 C7 H7BA 108.9
C8 C7 H7BA 108.9
Br2 C7 H7BA 108.9
C7 C8 C9 110.3(3)
C7 C8 Br1 109.2(2)
C9 C8 Br1 104.5(2)
C7 C8 H8BA 110.9
C9 C8 H8BA 110.9
Br1 C8 H8BA 110.9
C13X S1X C10X 91.9(9)
O2X N1X O3X 123(2)
O2X N1X C12X 117(2)
O3X N1X C12X 116.6(19)
O1X C9X C10X 121.2(16)
O1X C9X C8X 121.9(15)
C10X C9X C8X 116.7(13)
C11X C10X C9X 129.4(14)
C11X C10X S1X 112.8(11)
C9X C10X S1X 117.4(11)
C10X C11X C12X 108.8(13)
C10X C11X H11A 125.6
C12X C11X H11A 125.6
C13X C12X C11X 115.6(14)
C13X C12X N1X 121.8(15)
C11X C12X N1X 122.5(16)
C12X C13X S1X 110.5(13)
C12X C13X H13A 124.7
S1X C13X H13A 124.7
C6X C1X C2X 120.7(17)
C6X C1X H1A 119.6
C2X C1X H1A 119.6
C3X C2X C1X 119.6(18)
C3X C2X H2BA 120.2
C1X C2X H2BA 120.2
C2X C3X C4X 121.9(15)
C2X C3X Cl1X 115.6(14)
C4X C3X Cl1X 122.3(15)
C5X C4X C3X 117.1(16)
C5X C4X H4A 121.5
C3X C4X H4A 121.5
C4X C5X C6X 121.6(15)
C4X C5X H5BA 119.2
C6X C5X H5BA 119.2
C1X C6X C5X 118.7(14)
C1X C6X C7X 120.3(14)
C5X C6X C7X 121.0(13)
C8X C7X C6X 118.8(12)
C8X C7X Br1X 97.8(10)
C6X C7X Br1X 107.2(10)
C8X C7X H7A 110.7
C6X C7X H7A 110.7
Br1X C7X H7A 110.7
C7X C8X C9X 107.9(12)
C7X C8X Br2X 101.5(9)
C9X C8X Br2X 103.1(10)
C7X C8X H8A 114.3
C9X C8X H8A 114.3
Br2X C8X H8A 114.3

loop_
_geom_bond_atom_site_label_1
_geom_bond_atom_site_label_2
_geom_bond_distance
Br1 C8 1.990(4)
Br2 C7 2.027(3)
Cl1 C3 1.741(4)
S1 C13 1.691(5)
S1 C10 1.730(4)
O1 C9 1.206(5)
O2 N1 1.223(5)
O3 N1 1.239(5)
N1 C12 1.441(4)
C9 C10 1.466(4)
C9 C8 1.537(4)
C10 C11 1.390(5)
C11 C12 1.426(5)
C11 H11B 0.9500
C12 C13 1.377(5)
C13 H13B 0.9500
C1 C2 1.384(5)
C1 C6 1.389(5)
C1 H1BA 0.9500
C2 C3 1.383(5)
C2 H2A 0.9500
C3 C4 1.400(5)
C4 C5 1.389(5)
C4 H4BA 0.9500
C5 C6 1.403(5)
C5 H5A 0.9500
C6 C7 1.496(4)
C7 C8 1.513(4)
C7 H7BA 1.0000
C8 H8BA 1.0000
Br1X C7X 2.029(16)
Br2X C8X 2.034(16)
Cl1X C3X 1.742(14)
S1X C13X 1.687(15)
S1X C10X 1.733(14)
O1X C9X 1.198(15)
O2X N1X 1.216(15)
O3X N1X 1.240(16)
N1X C12X 1.444(14)
C9X C10X 1.459(14)
C9X C8X 1.56(2)
C10X C11X 1.381(15)
C11X C12X 1.419(15)
C11X H11A 0.9500
C12X C13X 1.376(15)
C13X H13A 0.9500
C1X C6X 1.378(15)
C1X C2X 1.379(15)
C1X H1A 0.9500
C2X C3X 1.378(15)
C2X H2BA 0.9500
C3X C4X 1.395(15)
C4X C5X 1.390(15)
C4X H4A 0.9500
C5X C6X 1.404(15)
C5X H5BA 0.9500
C6X C7X 1.531(19)
C7X C8X 1.480(19)
C7X H7A 1.0000
C8X H8A 1.0000

loop_
_geom_hbond_atom_site_label_D
_geom_hbond_atom_site_label_H
_geom_hbond_atom_site_label_A
_geom_hbond_site_symmetry_A
_geom_hbond_distance_DH
_geom_hbond_distance_HA
_geom_hbond_distance_DA
_geom_hbond_angle_DHA
_geom_hbond_publ_flag
C7 H7BA Cl1 6_565 1.00 2.82 3.441(4) 121 yes
C11 H11B O1 6_556 0.95 2.49 3.435(6) 175 yes

loop_
_geom_torsion_atom_site_label_1
_geom_torsion_atom_site_label_2
_geom_torsion_atom_site_label_3
_geom_torsion_atom_site_label_4
_geom_torsion
O1 C9 C10 C11 -177.6(4)
C8 C9 C10 C11 1.1(6)
O1 C9 C10 S1 1.9(6)
C8 C9 C10 S1 -179.4(3)
C13 S1 C10 C11 2.8(9)
C13 S1 C10 C9 -176.8(9)
C9 C10 C11 C12 177.2(4)
S1 C10 C11 C12 -2.3(5)
C10 C11 C12 C13 0.5(12)
C10 C11 C12 N1 179.9(5)
O2 N1 C12 C13 -14.5(14)
O3 N1 C12 C13 162.0(13)
O2 N1 C12 C11 166.2(7)
O3 N1 C12 C11 -17.3(9)
C11 C12 C13 S1 1.5(17)
N1 C12 C13 S1 -177.9(8)
C10 S1 C13 C12 -2.4(14)
C6 C1 C2 C3 0.3(8)
C1 C2 C3 C4 -0.6(13)
C1 C2 C3 Cl1 179.2(5)
C2 C3 C4 C5 0.2(13)
Cl1 C3 C4 C5 -179.6(5)
C3 C4 C5 C6 0.5(8)
C2 C1 C6 C5 0.3(6)
C2 C1 C6 C7 -178.6(4)
C4 C5 C6 C1 -0.8(6)
C4 C5 C6 C7 178.1(4)
C1 C6 C7 C8 -119.9(4)
C5 C6 C7 C8 61.3(5)
C1 C6 C7 Br2 124.3(3)
C5 C6 C7 Br2 -54.5(4)
C6 C7 C8 C9 171.2(3)
Br2 C7 C8 C9 -68.2(3)
C6 C7 C8 Br1 56.9(3)
Br2 C7 C8 Br1 177.45(15)
O1 C9 C8 C7 -28.4(5)
C10 C9 C8 C7 153.0(3)
O1 C9 C8 Br1 88.9(4)
C10 C9 C8 Br1 -89.8(3)
O1X C9X C10X C11X -173(2)
C8X C9X C10X C11X 12(3)
O1X C9X C10X S1X -1(3)
C8X C9X C10X S1X -174.9(13)
C13X S1X C10X C11X -5(4)
C13X S1X C10X C9X -179(4)
C9X C10X C11X C12X 177(2)
S1X C10X C11X C12X 4(3)
C10X C11X C12X C13X -1(6)
C10X C11X C12X N1X 178(3)
O2X N1X C12X C13X -20(7)
O3X N1X C12X C13X 179(6)
O2X N1X C12X C11X 162(4)
O3X N1X C12X C11X 1(5)
C11X C12X C13X S1X -3(8)
N1X C12X C13X S1X 178(4)
C10X S1X C13X C12X 5(6)
C6X C1X C2X C3X 3(3)
C1X C2X C3X C4X -5(5)
C1X C2X C3X Cl1X -178.7(17)
C2X C3X C4X C5X 7(6)
Cl1X C3X C4X C5X -180(3)
C3X C4X C5X C6X -7(4)
C2X C1X C6X C5X -3(2)
C2X C1X C6X C7X 175.2(11)
C4X C5X C6X C1X 5(3)
C4X C5X C6X C7X -173.1(18)
C1X C6X C7X C8X 152.4(17)
C5X C6X C7X C8X -29(2)
C1X C6X C7X Br1X -98.1(18)
C5X C6X C7X Br1X 80.3(17)
C6X C7X C8X C9X -171.9(13)
Br1X C7X C8X C9X 73.4(12)
C6X C7X C8X Br2X -63.9(15)
Br1X C7X C8X Br2X -178.6(6)
O1X C9X C8X C7X 51(2)
C10X C9X C8X C7X -134.3(16)
O1X C9X C8X Br2X -55.5(18)
C10X C9X C8X Br2X 118.8(14)
